data_4500303
loop_
_publ_author_name
'Su, Zhi'
'Fan, Jian'
'Chen, Min'
'Okamura, Taka-aki'
'Sun, Wei-Yin'

_publ_section_title
;
 Syntheses, Characterization, and Properties of Three-Dimensional Pillared
 Frameworks with Entanglement
;
_journal_issue 4
_journal_name_full 'Crystal Growth &amp; Design'
_journal_page_first 1159
_journal_paper_doi 10.1021/cg101365v
_journal_volume 11
_journal_year 2011
_chemical_formula_moiety 'C18 H14 Cd N4 O5'
_chemical_formula_sum 'C18 H14 Cd N4 O5'
_chemical_formula_weight 478.73
_chemical_name_systematic
; 
 ? 
;
_space_group_IT_number 14
_symmetry_cell_setting monoclinic
_symmetry_space_group_name_Hall '-P 2ybc'
_symmetry_space_group_name_H-M 'P 1 21/c 1'
_atom_sites_solution_hydrogens geom
_atom_sites_solution_primary direct
_atom_sites_solution_secondary difmap
_audit_creation_method SHELXL-97
_cell_angle_alpha 90.00
_cell_angle_beta 99.822(2)
_cell_angle_gamma 90.00
_cell_formula_units_Z 4
_cell_length_a 10.3889(10)
_cell_length_b 16.1517(16)
_cell_length_c 11.3055(11)
_cell_measurement_reflns_used 5196
_cell_measurement_temperature 293(2)
_cell_measurement_theta_max 28.15
_cell_measurement_theta_min 2.22
_cell_volume 1869.2(3)
_computing_structure_refinement 'SHELXL-97 (Sheldrick, 1997)'
_computing_structure_solution 'SHELXS-97 (Sheldrick, 1990)'
_diffrn_ambient_temperature 293(2)
_diffrn_measured_fraction_theta_full 0.999
_diffrn_measured_fraction_theta_max 0.999
_diffrn_radiation_monochromator graphite
_diffrn_radiation_source 'fine-focus sealed tube'
_diffrn_radiation_type MoK\a
_diffrn_radiation_wavelength 0.71073
_diffrn_reflns_av_R_equivalents 0.0422
_diffrn_reflns_av_sigmaI/netI 0.0359
_diffrn_reflns_limit_h_max 10
_diffrn_reflns_limit_h_min -12
_diffrn_reflns_limit_k_max 19
_diffrn_reflns_limit_k_min -19
_diffrn_reflns_limit_l_max 13
_diffrn_reflns_limit_l_min -10
_diffrn_reflns_number 9317
_diffrn_reflns_theta_full 25.25
_diffrn_reflns_theta_max 25.25
_diffrn_reflns_theta_min 1.99
_exptl_absorpt_coefficient_mu 1.206
_exptl_absorpt_correction_type none
_exptl_crystal_colour colorless
_exptl_crystal_density_diffrn 1.698
_exptl_crystal_density_method 'not measured'
_exptl_crystal_description block
_exptl_crystal_F_000 948
_exptl_crystal_size_max 0.22
_exptl_crystal_size_mid 0.2
_exptl_crystal_size_min 0.18
_refine_diff_density_max 1.012
_refine_diff_density_min -0.545
_refine_diff_density_rms 0.088
_refine_ls_extinction_method none
_refine_ls_goodness_of_fit_ref 1.034
_refine_ls_hydrogen_treatment constr
_refine_ls_matrix_type full
_refine_ls_number_parameters 262
_refine_ls_number_reflns 3387
_refine_ls_number_restraints 0
_refine_ls_restrained_S_all 1.034
_refine_ls_R_factor_all 0.0388
_refine_ls_R_factor_gt 0.0339
_refine_ls_shift/su_max 0.001
_refine_ls_shift/su_mean 0.000
_refine_ls_structure_factor_coef Fsqd
_refine_ls_weighting_details 'calc w=1/[\s^2^(Fo^2^)+(0.0536P)^2^+0.2971P] where P=(Fo^2^+2Fc^2^)/3'
_refine_ls_weighting_scheme calc
_refine_ls_wR_factor_gt 0.0842
_refine_ls_wR_factor_ref 0.0873
_reflns_number_gt 3027
_reflns_number_total 3387
_reflns_threshold_expression >2sigma(I)
_cod_data_source_file cg101365v_si_002.cif
_cod_data_source_block 5
_cod_original_sg_symbol_H-M 'P 21/c'
_cod_database_code 4500303

loop_
_symmetry_equiv_pos_as_xyz
'x, y, z'
'-x, y+1/2, -z+1/2'
'-x, -y, -z'
'x, -y-1/2, z-1/2'

loop_
_atom_site_label
_atom_site_type_symbol
_atom_site_fract_x
_atom_site_fract_y
_atom_site_fract_z
_atom_site_U_iso_or_equiv
_atom_site_adp_type
_atom_site_occupancy
_atom_site_symmetry_multiplicity
_atom_site_calc_flag
_atom_site_refinement_flags
Cd1 Cd 0.72916(2) -0.068250(13) -0.01835(2) 0.03094(11) Uani 1 1 d .
O1 O 0.7643(2) 0.06670(13) 0.0287(2) 0.0406(6) Uani 1 1 d .
O2 O 0.6259(3) 0.01174(15) 0.1322(3) 0.0514(7) Uani 1 1 d .
O3 O 0.6893(3) -0.0382(2) -0.2228(3) 0.0642(8) Uani 1 1 d .
O4 O 0.8782(3) -0.09029(19) -0.1468(3) 0.0568(7) Uani 1 1 d .
N1 N 1.1173(3) 0.38331(18) 0.3645(3) 0.0417(7) Uani 1 1 d .
N2 N 0.9477(3) 0.31149(18) 0.2780(3) 0.0422(7) Uani 1 1 d .
N3 N 0.4015(3) 0.32664(16) 0.4914(2) 0.0349(6) Uani 1 1 d .
N4 N 0.5326(3) 0.25336(16) 0.4011(3) 0.0363(6) Uani 1 1 d .
C1 C 0.7060(3) 0.14629(18) 0.1867(3) 0.0321(7) Uani 1 1 d .
C2 C 0.8145(3) 0.1965(2) 0.1908(3) 0.0357(7) Uani 1 1 d .
H2A H 0.8773 0.1841 0.1439 0.043 Uiso 1 1 calc R
C3 C 0.8291(3) 0.2652(2) 0.2647(3) 0.0368(7) Uani 1 1 d .
C4 C 0.7357(3) 0.2844(2) 0.3340(3) 0.0390(8) Uani 1 1 d .
H4A H 0.7453 0.3306 0.3837 0.047 Uiso 1 1 calc R
C5 C 0.6286(3) 0.23384(19) 0.3280(3) 0.0348(7) Uani 1 1 d .
C6 C 0.6123(3) 0.16421(19) 0.2564(3) 0.0350(7) Uani 1 1 d .
H6A H 0.5399 0.1301 0.2549 0.042 Uiso 1 1 calc R
C7 C 0.6966(3) 0.06979(18) 0.1108(3) 0.0338(7) Uani 1 1 d .
C8 C 1.0007(3) 0.3568(2) 0.3738(3) 0.0391(8) Uani 1 1 d .
H8A H 0.9594 0.3679 0.4388 0.047 Uiso 1 1 calc R
C9 C 1.1405(4) 0.3547(3) 0.2564(4) 0.0635(13) Uani 1 1 d .
H9A H 1.2165 0.3642 0.2254 0.076 Uiso 1 1 calc R
C10 C 1.0382(4) 0.3110(3) 0.2016(4) 0.0705(15) Uani 1 1 d .
H10A H 1.0297 0.2853 0.1270 0.085 Uiso 1 1 calc R
C11 C 0.4859(3) 0.32922(19) 0.4176(3) 0.0333(7) Uani 1 1 d .
H11A H 0.5102 0.3772 0.3815 0.040 Uiso 1 1 calc R
C12 C 0.3947(4) 0.2456(2) 0.5238(4) 0.0506(10) Uani 1 1 d .
H12A H 0.3424 0.2253 0.5763 0.061 Uiso 1 1 calc R
C13 C 0.4742(4) 0.1994(2) 0.4692(4) 0.0517(10) Uani 1 1 d .
H13A H 0.4870 0.1425 0.4759 0.062 Uiso 1 1 calc R
C14 C 0.8054(4) -0.0572(2) -0.2313(3) 0.0465(9) Uani 1 1 d .
C15 C 0.8536(4) -0.0358(3) -0.3436(4) 0.0585(11) Uani 1 1 d .
C16 C 0.7898(8) 0.0008(7) -0.4356(8) 0.074(3) Uani 0.50 1 d P
H16A H 0.7018 0.0121 -0.4372 0.089 Uiso 0.50 1 calc PR
C17 C 0.8484(8) 0.0253(7) -0.5368(7) 0.077(3) Uani 0.50 1 d P
H17A H 0.7930 0.0499 -0.6003 0.092 Uiso 0.50 1 calc PR
C18 C 0.9633(5) 0.0173(3) -0.5490(5) 0.0799(15) Uani 1 1 d .
C19 C 0.9810(5) -0.0398(3) -0.3479(5) 0.0702(13) Uani 1 1 d .
H33A H 1.0369 -0.0582 -0.2799 0.084 Uiso 1 1 calc R
O1W O 0.4635(5) 0.0417(3) 0.6532(5) 0.1280(17) Uani 1 1 d .

loop_
_atom_site_aniso_label
_atom_site_aniso_U_11
_atom_site_aniso_U_22
_atom_site_aniso_U_33
_atom_site_aniso_U_23
_atom_site_aniso_U_13
_atom_site_aniso_U_12
Cd1 0.03713(16) 0.02742(15) 0.03195(16) 0.00094(9) 0.01632(11) -0.00098(9)
O1 0.0571(17) 0.0308(13) 0.0379(15) -0.0024(9) 0.0192(13) 0.0031(10)
O2 0.0583(16) 0.0378(13) 0.0655(18) -0.0135(12) 0.0318(14) -0.0093(12)
O3 0.0456(16) 0.110(2) 0.0416(16) 0.0118(16) 0.0206(13) 0.0036(16)
O4 0.0582(18) 0.0785(19) 0.0396(16) 0.0127(14) 0.0251(14) 0.0125(15)
N1 0.0407(16) 0.0493(17) 0.0384(16) -0.0113(14) 0.0159(13) -0.0077(14)
N2 0.0398(16) 0.0489(17) 0.0414(17) -0.0153(14) 0.0171(13) -0.0113(13)
N3 0.0351(15) 0.0330(14) 0.0400(16) -0.0013(12) 0.0155(12) 0.0007(11)
N4 0.0351(15) 0.0312(14) 0.0456(17) -0.0039(12) 0.0152(13) 0.0022(12)
C1 0.0348(17) 0.0285(15) 0.0339(17) -0.0031(13) 0.0080(14) 0.0028(13)
C2 0.0377(18) 0.0365(17) 0.0350(18) -0.0060(14) 0.0119(14) 0.0007(14)
C3 0.0327(17) 0.0395(18) 0.0401(19) -0.0074(15) 0.0113(14) -0.0050(14)
C4 0.0378(18) 0.0372(18) 0.044(2) -0.0138(16) 0.0138(15) -0.0033(15)
C5 0.0315(17) 0.0356(17) 0.0396(19) -0.0053(14) 0.0126(14) 0.0040(13)
C6 0.0308(16) 0.0305(16) 0.0436(19) -0.0040(15) 0.0057(14) -0.0016(13)
C7 0.0357(18) 0.0291(16) 0.0358(19) -0.0008(13) 0.0040(15) 0.0048(13)
C8 0.0399(19) 0.0411(18) 0.0393(19) -0.0092(15) 0.0154(15) -0.0067(15)
C9 0.051(2) 0.090(3) 0.058(3) -0.031(2) 0.032(2) -0.028(2)
C10 0.063(3) 0.102(4) 0.055(3) -0.044(3) 0.037(2) -0.037(3)
C11 0.0315(16) 0.0300(16) 0.0399(18) -0.0024(14) 0.0107(14) 0.0008(13)
C12 0.056(2) 0.041(2) 0.062(3) 0.0037(18) 0.033(2) 0.0008(17)
C13 0.058(2) 0.0305(18) 0.074(3) 0.0014(18) 0.033(2) 0.0016(16)
C14 0.051(2) 0.059(2) 0.034(2) -0.0023(17) 0.0189(18) -0.0049(18)
C15 0.064(3) 0.079(3) 0.039(2) 0.012(2) 0.026(2) 0.008(2)
C16 0.028(4) 0.157(10) 0.040(5) 0.016(6) 0.014(3) 0.021(5)
C17 0.039(5) 0.155(10) 0.039(5) 0.040(6) 0.014(4) 0.021(5)
C18 0.084(4) 0.093(4) 0.078(4) 0.009(3) 0.058(3) 0.004(3)
C19 0.078(3) 0.084(3) 0.060(3) 0.016(3) 0.043(3) 0.009(3)
O1W 0.140(4) 0.123(3) 0.124(4) 0.062(3) 0.032(3) 0.009(3)

loop_
_atom_type_symbol
_atom_type_description
_atom_type_scat_dispersion_real
_atom_type_scat_dispersion_imag
_atom_type_scat_source
C C 0.0033 0.0016 'International Tables Vol C Tables 4.2.6.8 and 6.1.1.4'
H H 0.0000 0.0000 'International Tables Vol C Tables 4.2.6.8 and 6.1.1.4'
Cd Cd -0.8075 1.2024 'International Tables Vol C Tables 4.2.6.8 and 6.1.1.4'
N N 0.0061 0.0033 'International Tables Vol C Tables 4.2.6.8 and 6.1.1.4'
O O 0.0106 0.0060 'International Tables Vol C Tables 4.2.6.8 and 6.1.1.4'

loop_
_geom_angle_atom_site_label_1
_geom_angle_atom_site_label_2
_geom_angle_atom_site_label_3
_geom_angle
_geom_angle_site_symmetry_1
_geom_angle_site_symmetry_3
N3 Cd1 O1 141.41(9) 2_645 .
N3 Cd1 N1 89.86(10) 2_645 2_745
O1 Cd1 N1 95.00(10) . 2_745
N3 Cd1 O4 117.08(10) 2_645 .
O1 Cd1 O4 101.35(9) . .
N1 Cd1 O4 88.31(10) 2_745 .
N3 Cd1 O3 106.57(11) 2_645 .
O1 Cd1 O3 91.54(11) . .
N1 Cd1 O3 143.98(10) 2_745 .
O4 Cd1 O3 55.68(10) . .
N3 Cd1 O2 87.65(9) 2_645 .
O1 Cd1 O2 54.27(8) . .
N1 Cd1 O2 89.05(10) 2_745 .
O4 Cd1 O2 155.11(10) . .
O3 Cd1 O2 122.68(10) . .
N3 Cd1 C14 117.15(11) 2_645 .
O1 Cd1 C14 95.00(10) . .
N1 Cd1 C14 115.69(12) 2_745 .
O4 Cd1 C14 27.55(11) . .
O3 Cd1 C14 28.32(11) . .
O2 Cd1 C14 143.40(10) . .
N3 Cd1 C7 114.68(10) 2_645 .
O1 Cd1 C7 27.34(9) . .
N1 Cd1 C7 90.38(10) 2_745 .
O4 Cd1 C7 128.22(11) . .
O3 Cd1 C7 110.17(11) . .
O2 Cd1 C7 27.05(9) . .
C14 Cd1 C7 120.92(11) . .
C7 O1 Cd1 97.10(18) . .
C7 O2 Cd1 85.48(19) . .
C14 O3 Cd1 90.8(2) . .
C14 O4 Cd1 91.9(2) . .
C8 N1 C9 105.6(3) . .
C8 N1 Cd1 125.9(2) . 2_755
C9 N1 Cd1 126.1(2) . 2_755
C8 N2 C10 106.1(3) . .
C8 N2 C3 126.7(3) . .
C10 N2 C3 126.7(3) . .
C11 N3 C12 105.8(3) . .
C11 N3 Cd1 123.5(2) . 2_655
C12 N3 Cd1 129.4(2) . 2_655
C11 N4 C13 107.3(3) . .
C11 N4 C5 125.7(3) . .
C13 N4 C5 127.0(3) . .
C6 C1 C2 120.5(3) . .
C6 C1 C7 121.0(3) . .
C2 C1 C7 118.4(3) . .
C3 C2 C1 119.7(3) . .
C3 C2 H2A 120.1 . .
C1 C2 H2A 120.1 . .
C2 C3 C4 120.5(3) . .
C2 C3 N2 119.3(3) . .
C4 C3 N2 119.9(3) . .
C5 C4 C3 118.7(3) . .
C5 C4 H4A 120.6 . .
C3 C4 H4A 120.6 . .
C4 C5 C6 122.1(3) . .
C4 C5 N4 118.6(3) . .
C6 C5 N4 119.3(3) . .
C5 C6 C1 118.5(3) . .
C5 C6 H6A 120.8 . .
C1 C6 H6A 120.8 . .
O2 C7 O1 122.6(3) . .
O2 C7 C1 119.6(3) . .
O1 C7 C1 117.8(3) . .
O2 C7 Cd1 67.47(17) . .
O1 C7 Cd1 55.56(15) . .
C1 C7 Cd1 169.3(2) . .
N1 C8 N2 111.8(3) . .
N1 C8 H8A 124.1 . .
N2 C8 H8A 124.1 . .
C10 C9 N1 110.3(3) . .
C10 C9 H9A 124.9 . .
N1 C9 H9A 124.9 . .
C9 C10 N2 106.2(3) . .
C9 C10 H10A 126.9 . .
N2 C10 H10A 126.9 . .
N3 C11 N4 110.9(3) . .
N3 C11 H11A 124.6 . .
N4 C11 H11A 124.6 . .
C13 C12 N3 110.3(3) . .
C13 C12 H12A 124.9 . .
N3 C12 H12A 124.9 . .
C12 C13 N4 105.8(3) . .
C12 C13 H13A 127.1 . .
N4 C13 H13A 127.1 . .
O4 C14 O3 120.8(3) . .
O4 C14 C15 120.8(4) . .
O3 C14 C15 118.3(4) . .
O4 C14 Cd1 60.59(19) . .
O3 C14 Cd1 60.83(19) . .
C15 C14 Cd1 169.9(3) . .
C16 C15 C19 111.9(5) . .
C16 C15 C14 126.9(5) . .
C19 C15 C14 120.1(4) . .
C15 C16 C17 122.9(7) . .
C15 C16 H16A 118.6 . .
C17 C16 H16A 118.6 . .
C18 C17 C16 127.6(7) . .
C18 C17 H17A 116.2 . .
C16 C17 H17A 116.2 . .
C17 C18 C18 111.8(6) . 3_754
C17 C18 C19 126.8(6) . 3_754
C18 C18 C19 121.4(6) 3_754 3_754
C15 C19 C18 123.9(5) . 3_754
C15 C19 H33A 118.1 . .
C18 C19 H33A 118.1 3_754 .

loop_
_geom_bond_atom_site_label_1
_geom_bond_atom_site_label_2
_geom_bond_distance
_geom_bond_site_symmetry_2
Cd1 N3 2.227(3) 2_645
Cd1 O1 2.259(2) .
Cd1 N1 2.288(3) 2_745
Cd1 O4 2.324(3) .
Cd1 O3 2.328(3) .
Cd1 O2 2.518(2) .
Cd1 C14 2.666(4) .
Cd1 C7 2.717(3) .
O1 C7 1.258(4) .
O2 C7 1.240(4) .
O3 C14 1.265(5) .
O4 C14 1.234(5) .
N1 C8 1.306(4) .
N1 C9 1.366(5) .
N1 Cd1 2.288(3) 2_755
N2 C8 1.345(4) .
N2 C10 1.381(5) .
N2 C3 1.427(4) .
N3 C11 1.310(4) .
N3 C12 1.365(4) .
N3 Cd1 2.227(3) 2_655
N4 C11 1.343(4) .
N4 C13 1.371(4) .
N4 C5 1.434(4) .
C1 C6 1.383(4) .
C1 C2 1.383(4) .
C1 C7 1.498(4) .
C2 C3 1.381(4) .
C2 H2A 0.9300 .
C3 C4 1.383(4) .
C4 C5 1.372(4) .
C4 H4A 0.9300 .
C5 C6 1.379(4) .
C6 H6A 0.9300 .
C8 H8A 0.9300 .
C9 C10 1.337(5) .
C9 H9A 0.9300 .
C10 H10A 0.9300 .
C11 H11A 0.9300 .
C12 C13 1.339(5) .
C12 H12A 0.9300 .
C13 H13A 0.9300 .
C14 C15 1.483(5) .
C15 C16 1.278(10) .
C15 C19 1.334(6) .
C16 C17 1.440(11) .
C16 H16A 0.9300 .
C17 C18 1.232(9) .
C17 H17A 0.9300 .
C18 C18 1.354(11) 3_754
C18 C19 1.434(6) 3_754
C19 C18 1.434(6) 3_754
C19 H33A 0.9300 .

loop_
_geom_torsion_atom_site_label_1
_geom_torsion_atom_site_label_2
_geom_torsion_atom_site_label_3
_geom_torsion_atom_site_label_4
_geom_torsion
_geom_torsion_site_symmetry_1
_geom_torsion_site_symmetry_4
N3 Cd1 O1 C7 15.0(3) 2_645 .
N1 Cd1 O1 C7 -81.1(2) 2_745 .
O4 Cd1 O1 C7 -170.4(2) . .
O3 Cd1 O1 C7 134.4(2) . .
O2 Cd1 O1 C7 4.1(2) . .
C14 Cd1 O1 C7 162.5(2) . .
N3 Cd1 O2 C7 -177.4(2) 2_645 .
O1 Cd1 O2 C7 -4.1(2) . .
N1 Cd1 O2 C7 92.7(2) 2_745 .
O4 Cd1 O2 C7 8.8(4) . .
O3 Cd1 O2 C7 -69.2(2) . .
C14 Cd1 O2 C7 -42.1(3) . .
N3 Cd1 O3 C14 -116.8(2) 2_645 .
O1 Cd1 O3 C14 97.7(2) . .
N1 Cd1 O3 C14 -3.0(4) 2_745 .
O4 Cd1 O3 C14 -5.0(2) . .
O2 Cd1 O3 C14 145.1(2) . .
C7 Cd1 O3 C14 118.2(2) . .
N3 Cd1 O4 C14 97.3(3) 2_645 .
O1 Cd1 O4 C14 -78.9(3) . .
N1 Cd1 O4 C14 -173.7(3) 2_745 .
O3 Cd1 O4 C14 5.1(2) . .
O2 Cd1 O4 C14 -89.6(3) . .
C7 Cd1 O4 C14 -84.5(3) . .
C6 C1 C2 C3 -0.2(5) . .
C7 C1 C2 C3 -176.7(3) . .
C1 C2 C3 C4 -0.4(5) . .
C1 C2 C3 N2 173.3(3) . .
C8 N2 C3 C2 -152.4(4) . .
C10 N2 C3 C2 19.4(6) . .
C8 N2 C3 C4 21.5(6) . .
C10 N2 C3 C4 -166.8(4) . .
C2 C3 C4 C5 0.1(5) . .
N2 C3 C4 C5 -173.6(3) . .
C3 C4 C5 C6 0.8(5) . .
C3 C4 C5 N4 179.3(3) . .
C11 N4 C5 C4 43.2(5) . .
C13 N4 C5 C4 -135.0(4) . .
C11 N4 C5 C6 -138.3(3) . .
C13 N4 C5 C6 43.5(5) . .
C4 C5 C6 C1 -1.4(5) . .
N4 C5 C6 C1 -179.8(3) . .
C2 C1 C6 C5 1.1(5) . .
C7 C1 C6 C5 177.5(3) . .
Cd1 O2 C7 O1 7.2(3) . .
Cd1 O2 C7 C1 -171.0(3) . .
Cd1 O1 C7 O2 -8.1(4) . .
Cd1 O1 C7 C1 170.2(2) . .
C6 C1 C7 O2 -18.7(5) . .
C2 C1 C7 O2 157.8(3) . .
C6 C1 C7 O1 163.0(3) . .
C2 C1 C7 O1 -20.5(5) . .
C6 C1 C7 Cd1 -148.0(11) . .
C2 C1 C7 Cd1 28.6(14) . .
N3 Cd1 C7 O2 2.9(2) 2_645 .
O1 Cd1 C7 O2 172.7(3) . .
N1 Cd1 C7 O2 -87.2(2) 2_745 .
O4 Cd1 C7 O2 -175.3(2) . .
O3 Cd1 C7 O2 123.1(2) . .
C14 Cd1 C7 O2 152.2(2) . .
N3 Cd1 C7 O1 -169.8(2) 2_645 .
N1 Cd1 C7 O1 100.2(2) 2_745 .
O4 Cd1 C7 O1 12.0(3) . .
O3 Cd1 C7 O1 -49.6(2) . .
O2 Cd1 C7 O1 -172.7(3) . .
C14 Cd1 C7 O1 -20.4(3) . .
N3 Cd1 C7 C1 136.1(12) 2_645 .
O1 Cd1 C7 C1 -54.1(12) . .
N1 Cd1 C7 C1 46.1(12) 2_745 .
O4 Cd1 C7 C1 -42.1(13) . .
O3 Cd1 C7 C1 -103.7(12) . .
O2 Cd1 C7 C1 133.2(13) . .
C14 Cd1 C7 C1 -74.5(13) . .
C9 N1 C8 N2 0.8(4) . .
Cd1 N1 C8 N2 -162.5(2) 2_755 .
C10 N2 C8 N1 -1.1(5) . .
C3 N2 C8 N1 172.1(3) . .
C8 N1 C9 C10 -0.2(5) . .
Cd1 N1 C9 C10 163.0(3) 2_755 .
N1 C9 C10 N2 -0.4(6) . .
C8 N2 C10 C9 0.9(5) . .
C3 N2 C10 C9 -172.3(4) . .
C12 N3 C11 N4 0.3(4) . .
Cd1 N3 C11 N4 -167.8(2) 2_655 .
C13 N4 C11 N3 -0.1(4) . .
C5 N4 C11 N3 -178.6(3) . .
C11 N3 C12 C13 -0.4(5) . .
Cd1 N3 C12 C13 166.8(3) 2_655 .
N3 C12 C13 N4 0.3(5) . .
C11 N4 C13 C12 -0.1(4) . .
C5 N4 C13 C12 178.4(3) . .
Cd1 O4 C14 O3 -9.1(4) . .
Cd1 O4 C14 C15 168.4(4) . .
Cd1 O3 C14 O4 9.1(4) . .
Cd1 O3 C14 C15 -168.5(3) . .
N3 Cd1 C14 O4 -97.1(3) 2_645 .
O1 Cd1 C14 O4 105.0(2) . .
N1 Cd1 C14 O4 7.0(3) 2_745 .
O3 Cd1 C14 O4 -171.1(4) . .
O2 Cd1 C14 O4 135.1(2) . .
C7 Cd1 C14 O4 114.3(2) . .
N3 Cd1 C14 O3 74.0(3) 2_645 .
O1 Cd1 C14 O3 -83.9(2) . .
N1 Cd1 C14 O3 178.1(2) 2_745 .
O4 Cd1 C14 O3 171.1(4) . .
O2 Cd1 C14 O3 -53.8(3) . .
C7 Cd1 C14 O3 -74.7(3) . .
N3 Cd1 C14 C15 161.9(17) 2_645 .
O1 Cd1 C14 C15 4.0(18) . .
N1 Cd1 C14 C15 -94.0(18) 2_745 .
O4 Cd1 C14 C15 -101.0(18) . .
O3 Cd1 C14 C15 88.0(18) . .
O2 Cd1 C14 C15 34.1(19) . .
C7 Cd1 C14 C15 13.3(18) . .
O4 C14 C15 C16 -177.6(8) . .
O3 C14 C15 C16 0.0(10) . .
Cd1 C14 C15 C16 -82(2) . .
O4 C14 C15 C19 -10.6(7) . .
O3 C14 C15 C19 166.9(5) . .
Cd1 C14 C15 C19 84.5(18) . .
C19 C15 C16 C17 6.8(14) . .
C14 C15 C16 C17 174.6(8) . .
C15 C16 C17 C18 -2.0(19) . .
C16 C17 C18 C18 -1.4(16) . 3_754
C16 C17 C18 C19 177.9(9) . 3_754
C16 C15 C19 C18 -8.9(10) . 3_754
C14 C15 C19 C18 -177.7(5) . 3_754
